data_1541071
loop_
_publ_author_name
'Pagnoux, C.'
'Favard, J.F.'
'Piffard, Y.'
'Verbaere, A.'
'Tournoux, M.'

_publ_section_title
;
 Crystal structure of Na Sb O Si O4
;
_journal_name_full
;
Comptes Rendus Hebdomadaires des Seances de l'Academie des Sciences, Serie 2 
(1984-1993)
;
_journal_page_first 151
_journal_page_last 155
_journal_volume 314
_journal_year 1992
_chemical_formula_sum 'Na O5 Sb Si'
_chemical_name_systematic 'Na (Sb O) (Si O4)'
_space_group_IT_number 33
_symmetry_space_group_name_Hall 'P 2c -2n'
_symmetry_space_group_name_H-M 'P n a 21'
_cell_angle_alpha 90
_cell_angle_beta 90
_cell_angle_gamma 90
_cell_formula_units_Z 8
_cell_length_a 12.799
_cell_length_b 6.324
_cell_length_c 10.606
_cell_volume 858.459
_citation_journal_id_ASTM CRAMED
_cod_data_source_file Pagnoux_CRAMED_1992_1515.cif
_cod_data_source_block Na1O5Sb1Si1
_cod_original_cell_volume 858.4589
_cod_original_formula_sum 'Na1 O5 Sb1 Si1'
_cod_database_code 1541071

loop_
_symmetry_equiv_pos_as_xyz
x,y,z
-x,-y,z+1/2
-x+1/2,y+1/2,z+1/2
x+1/2,-y+1/2,z

loop_
_atom_site_label
_atom_site_type_symbol
_atom_site_fract_x
_atom_site_fract_y
_atom_site_fract_z
_atom_site_occupancy
_atom_site_U_iso_or_equiv
O3 O-2 0.3834 0.1796 0.2565 1 0.0
Si2 Si+4 0.18468 0.5212 0.4947 1 0.0
Na1 Na+1 0.351 0.7869 0.2835 1 0.0
O2 O-2 0.4951 0.4407 0.394 1 0.0
O8 O-2 0.2528 0.4826 0.3691 1 0.0
Sb2 Sb+5 0.235 0.26552 0.23601 1 0.0
O4 O-2 0.5852 0.1687 0.2269 1 0.0
O9 O-2 0.2375 0.9925 0.6164 1 0.0
Si1 Si+4 0.4875 0.3247 0.2556 1 0.0
Sb1 Sb+5 0.38295 0.51763 0 1 0.0
O10 O-2 0.212 0.0376 0.3593 1 0.0
O5 O-2 0.1132 0.3226 0.5354 1 0.0
O6 O-2 0.105 0.7152 0.4778 1 0.0
Na2 Na+1 0.105 0.7268 0.08219 1 0.0
O1 O-2 0.4771 0.5131 0.1506 1 0.0
O7 O-2 0.2736 0.5555 0.6029 1 0.0
